data_4023836
loop_
_publ_author_name
'Mark E. Scott'
'Mark Lautens'

_publ_section_title
;
 Synthesis of Highly Functionalized Pyrrolidines via a Selective
 Iodide-Mediated Ring Expansion of Methylenecyclopropyl Amides
;
_journal_name_full 'Journal of Organic Chemistry'
_journal_page_first 8154
_journal_page_last 8162
_journal_paper_doi 10.1021/jo802049u
_journal_volume 73
_journal_year 2008
_chemical_absolute_configuration ad
_chemical_formula_moiety 'C32 H30 N2 O3 S'
_chemical_formula_sum 'C32 H30 N2 O3 S'
_chemical_formula_weight 522.64
_chemical_name_systematic
; 
 ? 
;
_space_group_IT_number 19
_symmetry_cell_setting orthorhombic
_symmetry_space_group_name_Hall 'P 2ac 2ab'
_symmetry_space_group_name_H-M 'P 21 21 21'
_atom_sites_solution_hydrogens geom
_atom_sites_solution_primary direct
_atom_sites_solution_secondary difmap
_audit_creation_method SHELXL-97
_cell_angle_alpha 90.00
_cell_angle_beta 90.00
_cell_angle_gamma 90.00
_cell_formula_units_Z 8
_cell_length_a 10.8480(3)
_cell_length_b 11.0750(2)
_cell_length_c 44.8500(15)
_cell_measurement_reflns_used 17963
_cell_measurement_temperature 150(1)
_cell_measurement_theta_max 25.0
_cell_measurement_theta_min 2.6
_cell_volume 5388.4(3)
_computing_cell_refinement 'Denzo-SMN (Otwinowski & Minor, 1997)'
_computing_data_collection 'Collect (Nonius BV, 1997-2002)'
_computing_data_reduction Denzo-SMN
_computing_molecular_graphics 'SHELXTL V6.12'
_computing_publication_material 'SHELXTL V6.12'
_computing_structure_refinement 'SHELXTL V6.12(Sheldrick, 2001)'
_computing_structure_solution 'SIR-92 (Altomare et al., 1993)'
_diffrn_ambient_temperature 150(2)
_diffrn_detector_area_resol_mean 9
_diffrn_measured_fraction_theta_full 0.982
_diffrn_measured_fraction_theta_max 0.982
_diffrn_measurement_device_type 'Nonius KappaCCD'
_diffrn_measurement_method '\f scans and \w scans with \k offsets'
_diffrn_radiation_monochromator graphite
_diffrn_radiation_source 'fine-focus sealed tube'
_diffrn_radiation_type MoK\a
_diffrn_radiation_wavelength 0.71073
_diffrn_reflns_av_R_equivalents 0.0589
_diffrn_reflns_av_sigmaI/netI 0.0678
_diffrn_reflns_limit_h_max 12
_diffrn_reflns_limit_h_min -12
_diffrn_reflns_limit_k_max 13
_diffrn_reflns_limit_k_min -8
_diffrn_reflns_limit_l_max 53
_diffrn_reflns_limit_l_min -53
_diffrn_reflns_number 16282
_diffrn_reflns_theta_full 25.06
_diffrn_reflns_theta_max 25.06
_diffrn_reflns_theta_min 2.58
_diffrn_standards_decay_% 0
_diffrn_standards_number 0
_exptl_absorpt_coefficient_mu 0.157
_exptl_absorpt_correction_T_max 0.972
_exptl_absorpt_correction_T_min 0.767
_exptl_absorpt_correction_type multi-scan
_exptl_absorpt_process_details
; 
multi-scan from symmetry-related measurements 
 Sortav (Blessing 1995) 
;
_exptl_crystal_colour colourless
_exptl_crystal_density_diffrn 1.289
_exptl_crystal_density_method 'not measured'
_exptl_crystal_description needle
_exptl_crystal_F_000 2208
_exptl_crystal_size_max 0.40
_exptl_crystal_size_mid 0.20
_exptl_crystal_size_min 0.20
_refine_diff_density_max 0.267
_refine_diff_density_min -0.275
_refine_diff_density_rms 0.053
_refine_ls_abs_structure_details 'Flack H D (1983), Acta Cryst. A39, 876-881'
_refine_ls_abs_structure_Flack -0.03(6)
_refine_ls_extinction_coef 0.0039(7)
_refine_ls_extinction_expression Fc^*^=kFc[1+0.001xFc^2^\l^3^/sin(2\q)]^-1/4^
_refine_ls_extinction_method SHELXL
_refine_ls_goodness_of_fit_ref 1.014
_refine_ls_hydrogen_treatment constr
_refine_ls_matrix_type full
_refine_ls_number_parameters 690
_refine_ls_number_reflns 9110
_refine_ls_number_restraints 0
_refine_ls_restrained_S_all 1.014
_refine_ls_R_factor_all 0.0604
_refine_ls_R_factor_gt 0.0441
_refine_ls_shift/su_max 0.001
_refine_ls_shift/su_mean 0.000
_refine_ls_structure_factor_coef Fsqd
_refine_ls_weighting_details 'calc w=1/[\s^2^(Fo^2^)+(0.0528P)^2^+0.4443P] where P=(Fo^2^+2Fc^2^)/3'
_refine_ls_weighting_scheme calc
_refine_ls_wR_factor_gt 0.0983
_refine_ls_wR_factor_ref 0.1080
_reflns_number_gt 7593
_reflns_number_total 9110
_reflns_threshold_expression I>2\s(I)
_cod_data_source_file jo802049u_si_004.cif
_cod_data_source_block k0390
_cod_depositor_comments
;
The following automatic conversions were performed:
'_symmetry_cell_setting' value 'Orthorhombic' changed to 'orthorhombic'
according to '/home/saulius/struct/CIF-dictionaries/cif_core.dic'
dictionary named 'cif_core.dic' version 2.4.1 from 2010-06-29.

Automatic conversion script
Id: cif_fix_enum 1527 2010-12-29 10:47:43Z saulius 
;
_cod_database_code 4023836

loop_
_symmetry_equiv_pos_as_xyz
'x, y, z'
'-x+1/2, -y, z+1/2'
'x+1/2, -y+1/2, -z'
'-x, y+1/2, -z+1/2'

loop_
_atom_site_label
_atom_site_type_symbol
_atom_site_fract_x
_atom_site_fract_y
_atom_site_fract_z
_atom_site_U_iso_or_equiv
_atom_site_adp_type
_atom_site_occupancy
_atom_site_symmetry_multiplicity
_atom_site_calc_flag
_atom_site_refinement_flags
_atom_site_disorder_assembly
_atom_site_disorder_group
S1A S 0.76644(7) 0.32856(6) 0.676961(15) 0.03568(19) Uani 1 1 d . . .
O1A O 0.68398(17) 0.00439(16) 0.76170(4) 0.0369(5) Uani 1 1 d . . .
O2A O 1.30031(17) 0.15934(17) 0.72761(5) 0.0402(5) Uani 1 1 d . . .
O3A O 0.6737(2) 0.26222(18) 0.65901(4) 0.0456(5) Uani 1 1 d . . .
N1A N 0.7366(2) 0.31897(19) 0.71367(5) 0.0308(5) Uani 1 1 d . . .
N2A N 0.7612(2) 0.09113(18) 0.80352(5) 0.0291(5) Uani 1 1 d . . .
C1A C 0.7806(2) 0.2034(2) 0.72729(6) 0.0298(6) Uani 1 1 d . . .
H1AA H 0.7416 0.1335 0.7168 0.036 Uiso 1 1 calc R . .
C2A C 0.7249(2) 0.2157(2) 0.75863(6) 0.0278(6) Uani 1 1 d . . .
H2AA H 0.7760 0.2733 0.7706 0.033 Uiso 1 1 calc R . .
C3A C 0.5998(3) 0.2711(2) 0.75286(6) 0.0308(6) Uani 1 1 d . . .
C4A C 0.6069(3) 0.3354(3) 0.72304(6) 0.0357(7) Uani 1 1 d . . .
H4AA H 0.5496 0.2986 0.7084 0.043 Uiso 1 1 calc R . .
H4AB H 0.5866 0.4221 0.7252 0.043 Uiso 1 1 calc R . .
C5A C 0.5008(3) 0.2626(3) 0.76931(7) 0.0372(7) Uani 1 1 d . . .
H5A1 H 0.5027 0.2171 0.7873 0.045 Uiso 1 1 calc R . .
H5A2 H 0.4270 0.3018 0.7633 0.045 Uiso 1 1 calc R . .
C6A C 0.7204(2) 0.0949(2) 0.77457(6) 0.0286(6) Uani 1 1 d . . .
C7A C 0.7599(3) -0.0241(2) 0.81888(6) 0.0297(6) Uani 1 1 d . . .
C8A C 0.6490(3) -0.0796(2) 0.82479(6) 0.0349(7) Uani 1 1 d . . .
H8AA H 0.5740 -0.0408 0.8196 0.042 Uiso 1 1 calc R . .
C9A C 0.6468(3) -0.1920(3) 0.83829(7) 0.0418(8) Uani 1 1 d . . .
H9AA H 0.5706 -0.2314 0.8420 0.050 Uiso 1 1 calc R . .
C10A C 0.7561(3) -0.2462(3) 0.84630(6) 0.0446(8) Uani 1 1 d . . .
H10A H 0.7549 -0.3235 0.8555 0.053 Uiso 1 1 calc R . .
C11A C 0.8673(3) -0.1898(3) 0.84115(7) 0.0433(8) Uani 1 1 d . . .
H11A H 0.9421 -0.2273 0.8471 0.052 Uiso 1 1 calc R . .
C12A C 0.8692(3) -0.0777(2) 0.82725(6) 0.0366(7) Uani 1 1 d . . .
H12A H 0.9454 -0.0382 0.8235 0.044 Uiso 1 1 calc R . .
C13A C 0.7962(2) 0.1968(2) 0.82062(6) 0.0289(6) Uani 1 1 d . . .
C14A C 0.7073(3) 0.2676(2) 0.83389(6) 0.0326(7) Uani 1 1 d . . .
H14A H 0.6226 0.2490 0.8311 0.039 Uiso 1 1 calc R . .
C15A C 0.7409(3) 0.3661(2) 0.85135(7) 0.0412(7) Uani 1 1 d . . .
H15A H 0.6791 0.4153 0.8602 0.049 Uiso 1 1 calc R . .
C16A C 0.8637(3) 0.3924(3) 0.85591(7) 0.0425(8) Uani 1 1 d . . .
H16A H 0.8870 0.4585 0.8682 0.051 Uiso 1 1 calc R . .
C17A C 0.9525(3) 0.3214(3) 0.84244(8) 0.0467(8) Uani 1 1 d . . .
H17A H 1.0372 0.3397 0.8453 0.056 Uiso 1 1 calc R . .
C18A C 0.9196(3) 0.2236(3) 0.82472(7) 0.0397(7) Uani 1 1 d . . .
H18A H 0.9814 0.1756 0.8155 0.048 Uiso 1 1 calc R . .
C19A C 0.9184(2) 0.1901(2) 0.72651(6) 0.0288(6) Uani 1 1 d . . .
C20A C 0.9729(3) 0.0866(2) 0.71533(6) 0.0316(6) Uani 1 1 d . . .
H20A H 0.9221 0.0243 0.7075 0.038 Uiso 1 1 calc R . .
C21A C 1.1008(3) 0.0712(2) 0.71529(6) 0.0338(7) Uani 1 1 d . . .
H21A H 1.1367 -0.0006 0.7076 0.041 Uiso 1 1 calc R . .
C22A C 1.1744(3) 0.1627(2) 0.72666(6) 0.0323(6) Uani 1 1 d . . .
C23A C 1.1214(3) 0.2678(2) 0.73788(6) 0.0333(6) Uani 1 1 d . . .
H23A H 1.1721 0.3303 0.7456 0.040 Uiso 1 1 calc R . .
C24A C 0.9951(3) 0.2810(2) 0.73769(6) 0.0332(6) Uani 1 1 d . . .
H24A H 0.9595 0.3530 0.7453 0.040 Uiso 1 1 calc R . .
C25A C 1.3602(3) 0.0569(3) 0.71559(8) 0.0505(9) Uani 1 1 d . . .
H25A H 1.4492 0.0633 0.7191 0.076 Uiso 1 1 calc R . .
H25B H 1.3443 0.0525 0.6941 0.076 Uiso 1 1 calc R . .
H25C H 1.3287 -0.0162 0.7253 0.076 Uiso 1 1 calc R . .
C26A C 0.7279(2) 0.4850(2) 0.67344(6) 0.0325(6) Uani 1 1 d . . .
C27A C 0.7773(3) 0.5724(3) 0.69267(6) 0.0365(7) Uani 1 1 d . . .
H27A H 0.8273 0.5487 0.7090 0.044 Uiso 1 1 calc R . .
C28A C 0.7529(3) 0.6932(3) 0.68766(7) 0.0390(7) Uani 1 1 d . . .
H28A H 0.7869 0.7521 0.7007 0.047 Uiso 1 1 calc R . .
C29A C 0.6794(3) 0.7304(3) 0.66389(7) 0.0413(7) Uani 1 1 d . . .
C30A C 0.6315(3) 0.6426(3) 0.64533(7) 0.0440(8) Uani 1 1 d . . .
H30A H 0.5809 0.6665 0.6291 0.053 Uiso 1 1 calc R . .
C31A C 0.6550(3) 0.5201(3) 0.64967(6) 0.0415(7) Uani 1 1 d . . .
H31A H 0.6214 0.4615 0.6365 0.050 Uiso 1 1 calc R . .
C32A C 0.6538(3) 0.8624(3) 0.65896(9) 0.0627(10) Uani 1 1 d . . .
H32A H 0.5982 0.8720 0.6419 0.094 Uiso 1 1 calc R . .
H32B H 0.7314 0.9047 0.6549 0.094 Uiso 1 1 calc R . .
H32C H 0.6152 0.8965 0.6768 0.094 Uiso 1 1 calc R . .
S1B S 0.38366(7) 0.52037(6) 0.425333(15) 0.03756(19) Uani 1 1 d . . .
O1B O 0.71912(17) 0.42855(17) 0.51079(4) 0.0384(5) Uani 1 1 d . . .
O2B O 0.54519(18) 1.03834(15) 0.47815(5) 0.0381(5) Uani 1 1 d . . .
O3B O 0.4468(2) 0.43478(19) 0.40488(4) 0.0466(6) Uani 1 1 d . . .
N1B N 0.4017(2) 0.48350(19) 0.46126(5) 0.0302(5) Uani 1 1 d . . .
N2B N 0.6266(2) 0.50554(19) 0.55192(5) 0.0310(5) Uani 1 1 d . . .
C1B C 0.5177(2) 0.5281(2) 0.47549(6) 0.0295(6) Uani 1 1 d . . .
H1BA H 0.5908 0.4928 0.4651 0.035 Uiso 1 1 calc R . .
C2B C 0.5043(2) 0.4719(2) 0.50656(6) 0.0277(6) Uani 1 1 d . . .
H2BA H 0.4449 0.5211 0.5185 0.033 Uiso 1 1 calc R . .
C3B C 0.4474(2) 0.3488(2) 0.50029(6) 0.0289(6) Uani 1 1 d . . .
C4B C 0.3866(3) 0.3553(2) 0.47010(6) 0.0356(7) Uani 1 1 d . . .
H4BA H 0.4279 0.3009 0.4557 0.043 Uiso 1 1 calc R . .
H4BB H 0.2983 0.3333 0.4714 0.043 Uiso 1 1 calc R . .
C5B C 0.4532(3) 0.2526(2) 0.51737(7) 0.0374(7) Uani 1 1 d . . .
H5B1 H 0.4170 0.1790 0.5109 0.045 Uiso 1 1 calc R . .
H5B2 H 0.4935 0.2567 0.5361 0.045 Uiso 1 1 calc R . .
C6B C 0.6263(3) 0.4662(2) 0.52297(6) 0.0299(6) Uani 1 1 d . . .
C7B C 0.7391(2) 0.5018(2) 0.56940(6) 0.0313(6) Uani 1 1 d . . .
C8B C 0.7860(3) 0.3918(3) 0.57857(7) 0.0383(7) Uani 1 1 d . . .
H8BA H 0.7457 0.3188 0.5732 0.046 Uiso 1 1 calc R . .
C9B C 0.8926(3) 0.3888(3) 0.59573(7) 0.0468(8) Uani 1 1 d . . .
H9BA H 0.9259 0.3136 0.6019 0.056 Uiso 1 1 calc R . .
C10B C 0.9500(3) 0.4952(3) 0.60375(7) 0.0459(8) Uani 1 1 d . . .
H10B H 1.0226 0.4931 0.6156 0.055 Uiso 1 1 calc R . .
C11B C 0.9022(3) 0.6049(3) 0.59466(7) 0.0429(8) Uani 1 1 d . . .
H11B H 0.9418 0.6779 0.6003 0.051 Uiso 1 1 calc R . .
C12B C 0.7968(3) 0.6081(3) 0.57737(6) 0.0360(7) Uani 1 1 d . . .
H12B H 0.7641 0.6834 0.5710 0.043 Uiso 1 1 calc R . .
C13B C 0.5174(2) 0.5472(2) 0.56761(6) 0.0292(6) Uani 1 1 d . . .
C14B C 0.4474(3) 0.4652(2) 0.58381(6) 0.0343(7) Uani 1 1 d . . .
H14B H 0.4702 0.3824 0.5844 0.041 Uiso 1 1 calc R . .
C15B C 0.3441(3) 0.5047(3) 0.59915(6) 0.0387(7) Uani 1 1 d . . .
H15B H 0.2947 0.4486 0.6098 0.046 Uiso 1 1 calc R . .
C16B C 0.3128(3) 0.6257(3) 0.59894(7) 0.0389(7) Uani 1 1 d . . .
H16B H 0.2421 0.6528 0.6095 0.047 Uiso 1 1 calc R . .
C17B C 0.3848(3) 0.7070(2) 0.58336(6) 0.0364(7) Uani 1 1 d . . .
H17B H 0.3642 0.7904 0.5837 0.044 Uiso 1 1 calc R . .
C18B C 0.4866(3) 0.6685(2) 0.56733(6) 0.0333(6) Uani 1 1 d . . .
H18B H 0.5346 0.7246 0.5563 0.040 Uiso 1 1 calc R . .
C19B C 0.5264(2) 0.6635(2) 0.47546(6) 0.0295(6) Uani 1 1 d . . .
C20B C 0.6326(2) 0.7213(2) 0.46615(6) 0.0308(6) Uani 1 1 d . . .
H20B H 0.6998 0.6743 0.4591 0.037 Uiso 1 1 calc R . .
C21B C 0.6435(3) 0.8466(2) 0.46688(6) 0.0317(6) Uani 1 1 d . . .
H21B H 0.7176 0.8844 0.4606 0.038 Uiso 1 1 calc R . .
C22B C 0.5462(3) 0.9148(2) 0.47683(6) 0.0310(6) Uani 1 1 d . . .
C23B C 0.4379(3) 0.8590(2) 0.48651(6) 0.0322(6) Uani 1 1 d . . .
H23B H 0.3706 0.9063 0.4934 0.039 Uiso 1 1 calc R . .
C24B C 0.4291(2) 0.7350(2) 0.48594(6) 0.0320(6) Uani 1 1 d . . .
H24B H 0.3557 0.6973 0.4928 0.038 Uiso 1 1 calc R . .
C25B C 0.6512(3) 1.0995(3) 0.46748(9) 0.0534(9) Uani 1 1 d . . .
H25D H 0.6421 1.1864 0.4710 0.080 Uiso 1 1 calc R . .
H25E H 0.6604 1.0846 0.4461 0.080 Uiso 1 1 calc R . .
H25F H 0.7243 1.0699 0.4780 0.080 Uiso 1 1 calc R . .
C26B C 0.2228(3) 0.4831(2) 0.42396(6) 0.0339(6) Uani 1 1 d . . .
C27B C 0.1424(3) 0.5316(2) 0.44478(6) 0.0370(7) Uani 1 1 d . . .
H27B H 0.1726 0.5821 0.4603 0.044 Uiso 1 1 calc R . .
C28B C 0.0170(3) 0.5059(2) 0.44285(6) 0.0385(7) Uani 1 1 d . . .
H28B H -0.0379 0.5385 0.4573 0.046 Uiso 1 1 calc R . .
C29B C -0.0293(3) 0.4329(2) 0.41997(7) 0.0379(7) Uani 1 1 d . . .
C30B C 0.0530(3) 0.3872(3) 0.39922(7) 0.0408(7) Uani 1 1 d . . .
H30B H 0.0228 0.3380 0.3835 0.049 Uiso 1 1 calc R . .
C31B C 0.1783(3) 0.4115(2) 0.40082(6) 0.0390(7) Uani 1 1 d . . .
H31B H 0.2332 0.3796 0.3863 0.047 Uiso 1 1 calc R . .
C32B C -0.1653(3) 0.4046(3) 0.41937(8) 0.0488(8) Uani 1 1 d . . .
H32D H -0.1948 0.3915 0.4398 0.073 Uiso 1 1 calc R . .
H32E H -0.1793 0.3315 0.4075 0.073 Uiso 1 1 calc R . .
H32F H -0.2101 0.4723 0.4104 0.073 Uiso 1 1 calc R . .

loop_
_atom_site_aniso_label
_atom_site_aniso_U_11
_atom_site_aniso_U_22
_atom_site_aniso_U_33
_atom_site_aniso_U_23
_atom_site_aniso_U_13
_atom_site_aniso_U_12
S1A 0.0414(4) 0.0431(4) 0.0225(4) 0.0002(3) 0.0011(3) 0.0027(3)
O1A 0.0504(11) 0.0310(11) 0.0292(10) 0.0000(9) -0.0083(9) -0.0026(9)
O2A 0.0338(11) 0.0407(11) 0.0460(13) -0.0039(10) -0.0041(10) 0.0020(9)
O3A 0.0568(13) 0.0498(12) 0.0302(12) -0.0074(10) -0.0069(10) -0.0067(11)
N1A 0.0359(13) 0.0353(12) 0.0212(12) 0.0003(9) 0.0008(10) 0.0047(11)
N2A 0.0360(13) 0.0277(11) 0.0236(12) 0.0001(9) -0.0028(11) -0.0027(10)
C1A 0.0343(15) 0.0305(14) 0.0248(14) -0.0003(11) -0.0025(13) 0.0014(11)
C2A 0.0333(15) 0.0286(14) 0.0215(13) -0.0002(11) -0.0015(12) -0.0015(11)
C3A 0.0347(15) 0.0313(15) 0.0264(15) -0.0012(12) -0.0051(13) -0.0038(12)
C4A 0.0369(15) 0.0431(16) 0.0272(15) 0.0054(13) -0.0012(13) 0.0063(14)
C5A 0.0339(16) 0.0461(17) 0.0316(17) 0.0019(14) -0.0024(14) -0.0022(13)
C6A 0.0284(15) 0.0301(14) 0.0271(14) 0.0001(12) -0.0018(12) -0.0008(12)
C7A 0.0395(15) 0.0268(13) 0.0227(14) -0.0012(11) -0.0033(12) 0.0000(13)
C8A 0.0428(17) 0.0343(15) 0.0276(15) -0.0005(13) 0.0004(14) -0.0034(13)
C9A 0.055(2) 0.0378(17) 0.0325(17) 0.0020(13) 0.0052(16) -0.0128(15)
C10A 0.071(2) 0.0314(15) 0.0311(16) 0.0041(13) -0.0023(17) -0.0057(16)
C11A 0.056(2) 0.0368(17) 0.0371(18) -0.0028(13) -0.0103(16) 0.0091(15)
C12A 0.0410(17) 0.0379(16) 0.0310(16) -0.0008(13) -0.0023(14) -0.0017(14)
C13A 0.0355(15) 0.0297(14) 0.0216(14) 0.0037(11) -0.0028(12) -0.0047(11)
C14A 0.0372(16) 0.0314(15) 0.0293(15) 0.0009(12) -0.0007(13) -0.0022(12)
C15A 0.058(2) 0.0324(15) 0.0331(16) 0.0003(13) 0.0008(16) -0.0020(15)
C16A 0.059(2) 0.0335(16) 0.0351(17) -0.0007(13) -0.0109(16) -0.0062(15)
C17A 0.0421(18) 0.0413(17) 0.057(2) 0.0010(16) -0.0142(16) -0.0121(15)
C18A 0.0360(16) 0.0374(15) 0.0457(19) -0.0021(14) -0.0004(15) -0.0033(13)
C19A 0.0349(15) 0.0291(14) 0.0225(14) 0.0019(11) -0.0023(12) 0.0010(12)
C20A 0.0360(16) 0.0298(14) 0.0290(15) -0.0024(12) 0.0001(13) -0.0017(12)
C21A 0.0356(16) 0.0288(15) 0.0369(17) -0.0022(12) -0.0004(14) 0.0028(12)
C22A 0.0333(15) 0.0326(15) 0.0311(16) 0.0070(13) -0.0020(13) -0.0001(13)
C23A 0.0360(16) 0.0330(15) 0.0309(15) 0.0014(12) -0.0036(13) -0.0039(13)
C24A 0.0426(17) 0.0291(14) 0.0278(15) -0.0028(12) -0.0017(14) -0.0006(12)
C25A 0.0367(18) 0.0409(18) 0.074(3) -0.0031(16) -0.0040(18) 0.0091(14)
C26A 0.0279(13) 0.0447(16) 0.0249(14) 0.0047(13) 0.0031(12) -0.0010(13)
C27A 0.0333(16) 0.0469(17) 0.0292(16) 0.0076(13) 0.0000(14) 0.0001(13)
C28A 0.0370(16) 0.0413(17) 0.0387(17) 0.0053(13) 0.0009(15) -0.0026(14)
C29A 0.0364(16) 0.0475(18) 0.0401(18) 0.0144(15) 0.0050(15) 0.0034(14)
C30A 0.0388(17) 0.062(2) 0.0316(17) 0.0151(15) 0.0020(14) 0.0072(16)
C31A 0.0412(16) 0.0574(19) 0.0258(16) 0.0018(14) -0.0025(13) 0.0012(15)
C32A 0.061(2) 0.055(2) 0.072(3) 0.0294(19) 0.004(2) 0.0096(18)
S1B 0.0499(4) 0.0387(4) 0.0241(4) 0.0016(3) -0.0027(3) -0.0057(3)
O1B 0.0321(11) 0.0473(12) 0.0358(12) -0.0091(9) 0.0022(10) 0.0037(9)
O2B 0.0385(11) 0.0288(10) 0.0470(13) -0.0026(9) 0.0073(10) -0.0019(9)
O3B 0.0538(13) 0.0582(13) 0.0279(11) -0.0084(10) 0.0062(10) -0.0015(11)
N1B 0.0384(13) 0.0318(12) 0.0205(12) 0.0006(9) -0.0042(10) -0.0046(10)
N2B 0.0312(12) 0.0354(12) 0.0265(12) -0.0008(10) -0.0019(10) 0.0004(11)
C1B 0.0314(14) 0.0323(14) 0.0247(14) 0.0003(12) 0.0035(12) -0.0009(12)
C2B 0.0310(14) 0.0287(14) 0.0235(14) -0.0016(11) 0.0003(12) -0.0011(12)
C3B 0.0329(15) 0.0283(14) 0.0254(14) -0.0050(12) 0.0002(12) -0.0001(12)
C4B 0.0488(18) 0.0297(14) 0.0283(16) 0.0016(12) -0.0040(14) -0.0053(13)
C5B 0.0485(17) 0.0293(14) 0.0345(17) -0.0003(13) -0.0021(14) 0.0005(14)
C6B 0.0347(15) 0.0269(13) 0.0282(15) -0.0004(12) -0.0002(13) -0.0020(12)
C7B 0.0294(14) 0.0408(16) 0.0238(14) -0.0002(12) -0.0005(12) 0.0018(13)
C8B 0.0407(18) 0.0372(16) 0.0368(17) 0.0024(14) -0.0034(15) 0.0045(13)
C9B 0.0445(18) 0.055(2) 0.0412(19) 0.0045(16) -0.0061(16) 0.0134(16)
C10B 0.0354(16) 0.069(2) 0.0331(17) 0.0014(17) -0.0051(14) 0.0017(17)
C11B 0.0439(19) 0.0529(19) 0.0319(17) -0.0007(15) -0.0035(15) -0.0124(15)
C12B 0.0403(17) 0.0388(16) 0.0289(15) 0.0009(13) -0.0017(14) -0.0014(13)
C13B 0.0295(14) 0.0348(15) 0.0234(14) -0.0019(11) -0.0002(12) 0.0046(11)
C14B 0.0406(16) 0.0349(15) 0.0274(15) 0.0036(13) -0.0009(13) 0.0008(13)
C15B 0.0378(15) 0.0519(19) 0.0264(15) 0.0036(14) 0.0012(13) -0.0047(15)
C16B 0.0347(16) 0.0547(19) 0.0273(16) -0.0071(14) -0.0003(13) 0.0042(14)
C17B 0.0389(16) 0.0350(16) 0.0352(17) -0.0065(13) -0.0093(15) 0.0084(13)
C18B 0.0386(16) 0.0339(15) 0.0275(15) 0.0002(12) -0.0033(13) -0.0003(13)
C19B 0.0322(15) 0.0305(14) 0.0257(15) 0.0014(12) -0.0021(12) 0.0005(12)
C20B 0.0289(15) 0.0325(15) 0.0311(15) -0.0023(12) 0.0036(13) 0.0020(12)
C21B 0.0303(15) 0.0307(15) 0.0341(16) -0.0010(12) 0.0036(13) -0.0030(12)
C22B 0.0347(16) 0.0303(14) 0.0281(15) -0.0024(12) -0.0044(13) 0.0000(12)
C23B 0.0324(15) 0.0348(15) 0.0293(16) -0.0048(12) 0.0008(13) 0.0034(12)
C24B 0.0287(14) 0.0380(15) 0.0293(15) 0.0005(13) 0.0023(12) -0.0029(12)
C25B 0.044(2) 0.0343(16) 0.082(3) -0.0051(17) 0.0148(19) -0.0069(15)
C26B 0.0490(17) 0.0299(14) 0.0229(14) -0.0004(12) -0.0035(13) -0.0006(13)
C27B 0.0543(19) 0.0280(14) 0.0286(16) -0.0026(12) -0.0097(14) 0.0004(14)
C28B 0.0486(18) 0.0365(16) 0.0305(16) -0.0013(13) -0.0053(14) 0.0058(14)
C29B 0.0480(18) 0.0321(15) 0.0335(17) 0.0035(13) -0.0117(15) -0.0024(13)
C30B 0.055(2) 0.0358(16) 0.0321(17) 0.0002(14) -0.0120(15) -0.0041(15)
C31B 0.059(2) 0.0334(15) 0.0248(16) -0.0006(13) -0.0027(14) -0.0003(15)
C32B 0.051(2) 0.0544(19) 0.0411(19) 0.0042(16) -0.0131(16) -0.0038(16)

loop_
_atom_type_symbol
_atom_type_description
_atom_type_scat_dispersion_real
_atom_type_scat_dispersion_imag
_atom_type_scat_source
C C 0.0033 0.0016 'International Tables Vol C Tables 4.2.6.8 and 6.1.1.4'
H H 0.0000 0.0000 'International Tables Vol C Tables 4.2.6.8 and 6.1.1.4'
O O 0.0106 0.0060 'International Tables Vol C Tables 4.2.6.8 and 6.1.1.4'
N N 0.0061 0.0033 'International Tables Vol C Tables 4.2.6.8 and 6.1.1.4'
S S 0.1246 0.1234 'International Tables Vol C Tables 4.2.6.8 and 6.1.1.4'

loop_
_geom_angle_atom_site_label_1
_geom_angle_atom_site_label_2
_geom_angle_atom_site_label_3
_geom_angle
_geom_angle_site_symmetry_1
_geom_angle_site_symmetry_3
_geom_angle_publ_flag
O3A S1A N1A 111.70(12) . . ?
O3A S1A C26A 105.88(12) . . ?
N1A S1A C26A 95.89(11) . . ?
C22A O2A C25A 118.0(2) . . ?
C4A N1A C1A 107.0(2) . . ?
C4A N1A S1A 116.96(17) . . ?
C1A N1A S1A 113.10(16) . . ?
C6A N2A C13A 124.1(2) . . ?
C6A N2A C7A 118.2(2) . . ?
C13A N2A C7A 117.50(19) . . ?
N1A C1A C19A 113.0(2) . . ?
N1A C1A C2A 99.91(19) . . ?
C19A C1A C2A 114.9(2) . . ?
C3A C2A C6A 114.2(2) . . ?
C3A C2A C1A 103.5(2) . . ?
C6A C2A C1A 111.4(2) . . ?
C5A C3A C2A 127.7(3) . . ?
C5A C3A C4A 125.0(3) . . ?
C2A C3A C4A 107.2(2) . . ?
N1A C4A C3A 103.9(2) . . ?
O1A C6A N2A 121.7(2) . . ?
O1A C6A C2A 120.7(2) . . ?
N2A C6A C2A 117.5(2) . . ?
C8A C7A C12A 120.4(2) . . ?
C8A C7A N2A 119.6(2) . . ?
C12A C7A N2A 120.0(2) . . ?
C7A C8A C9A 120.1(3) . . ?
C10A C9A C8A 119.4(3) . . ?
C9A C10A C11A 120.8(3) . . ?
C10A C11A C12A 119.6(3) . . ?
C7A C12A C11A 119.6(3) . . ?
C14A C13A C18A 119.9(3) . . ?
C14A C13A N2A 120.3(2) . . ?
C18A C13A N2A 119.8(2) . . ?
C13A C14A C15A 120.4(3) . . ?
C16A C15A C14A 120.1(3) . . ?
C15A C16A C17A 119.3(3) . . ?
C16A C17A C18A 120.9(3) . . ?
C13A C18A C17A 119.4(3) . . ?
C20A C19A C24A 118.1(3) . . ?
C20A C19A C1A 121.0(2) . . ?
C24A C19A C1A 120.9(2) . . ?
C19A C20A C21A 121.7(3) . . ?
C22A C21A C20A 118.8(3) . . ?
O2A C22A C21A 124.5(3) . . ?
O2A C22A C23A 115.1(2) . . ?
C21A C22A C23A 120.4(3) . . ?
C24A C23A C22A 119.8(3) . . ?
C23A C24A C19A 121.2(3) . . ?
C31A C26A C27A 119.9(3) . . ?
C31A C26A S1A 118.2(2) . . ?
C27A C26A S1A 121.6(2) . . ?
C28A C27A C26A 119.6(3) . . ?
C27A C28A C29A 121.3(3) . . ?
C30A C29A C28A 117.9(3) . . ?
C30A C29A C32A 121.8(3) . . ?
C28A C29A C32A 120.3(3) . . ?
C29A C30A C31A 122.2(3) . . ?
C26A C31A C30A 119.0(3) . . ?
O3B S1B N1B 112.62(12) . . ?
O3B S1B C26B 106.28(13) . . ?
N1B S1B C26B 95.21(12) . . ?
C22B O2B C25B 117.2(2) . . ?
C4B N1B C1B 107.2(2) . . ?
C4B N1B S1B 118.55(17) . . ?
C1B N1B S1B 115.40(17) . . ?
C6B N2B C7B 120.3(2) . . ?
C6B N2B C13B 124.0(2) . . ?
C7B N2B C13B 115.7(2) . . ?
N1B C1B C19B 112.5(2) . . ?
N1B C1B C2B 100.05(19) . . ?
C19B C1B C2B 114.3(2) . . ?
C6B C2B C3B 114.0(2) . . ?
C6B C2B C1B 112.1(2) . . ?
C3B C2B C1B 103.5(2) . . ?
C5B C3B C4B 125.7(2) . . ?
C5B C3B C2B 126.8(3) . . ?
C4B C3B C2B 107.5(2) . . ?
N1B C4B C3B 103.7(2) . . ?
O1B C6B N2B 122.2(2) . . ?
O1B C6B C2B 121.2(2) . . ?
N2B C6B C2B 116.7(2) . . ?
C12B C7B C8B 120.5(3) . . ?
C12B C7B N2B 119.8(2) . . ?
C8B C7B N2B 119.7(2) . . ?
C7B C8B C9B 119.5(3) . . ?
C10B C9B C8B 120.0(3) . . ?
C9B C10B C11B 120.3(3) . . ?
C10B C11B C12B 119.9(3) . . ?
C7B C12B C11B 119.9(3) . . ?
C18B C13B C14B 120.5(3) . . ?
C18B C13B N2B 120.1(2) . . ?
C14B C13B N2B 119.4(2) . . ?
C15B C14B C13B 119.7(3) . . ?
C16B C15B C14B 120.1(3) . . ?
C15B C16B C17B 119.8(3) . . ?
C16B C17B C18B 120.8(3) . . ?
C13B C18B C17B 119.1(3) . . ?
C20B C19B C24B 117.9(2) . . ?
C20B C19B C1B 121.0(2) . . ?
C24B C19B C1B 121.1(2) . . ?
C19B C20B C21B 121.6(3) . . ?
C22B C21B C20B 119.4(3) . . ?
O2B C22B C21B 124.8(3) . . ?
O2B C22B C23B 115.0(2) . . ?
C21B C22B C23B 120.3(2) . . ?
C24B C23B C22B 119.6(2) . . ?
C23B C24B C19B 121.2(2) . . ?
C27B C26B C31B 120.3(3) . . ?
C27B C26B S1B 120.0(2) . . ?
C31B C26B S1B 119.6(2) . . ?
C26B C27B C28B 119.6(3) . . ?
C27B C28B C29B 121.0(3) . . ?
C30B C29B C28B 118.2(3) . . ?
C30B C29B C32B 122.8(3) . . ?
C28B C29B C32B 119.0(3) . . ?
C29B C30B C31B 121.7(3) . . ?
C30B C31B C26B 119.2(3) . . ?

loop_
_geom_bond_atom_site_label_1
_geom_bond_atom_site_label_2
_geom_bond_distance
_geom_bond_site_symmetry_2
_geom_bond_publ_flag
S1A O3A 1.483(2) . ?
S1A N1A 1.681(2) . ?
S1A C26A 1.790(3) . ?
O1A C6A 1.223(3) . ?
O2A C22A 1.367(3) . ?
O2A C25A 1.414(3) . ?
N1A C4A 1.480(4) . ?
N1A C1A 1.497(3) . ?
N2A C6A 1.372(3) . ?
N2A C13A 1.450(3) . ?
N2A C7A 1.450(3) . ?
C1A C19A 1.502(4) . ?
C1A C2A 1.536(4) . ?
C2A C3A 1.512(4) . ?
C2A C6A 1.517(4) . ?
C3A C5A 1.306(4) . ?
C3A C4A 1.517(4) . ?
C7A C8A 1.376(4) . ?
C7A C12A 1.378(4) . ?
C8A C9A 1.384(4) . ?
C9A C10A 1.377(5) . ?
C10A C11A 1.377(5) . ?
C11A C12A 1.389(4) . ?
C13A C14A 1.378(4) . ?
C13A C18A 1.384(4) . ?
C14A C15A 1.392(4) . ?
C15A C16A 1.379(5) . ?
C16A C17A 1.382(5) . ?
C17A C18A 1.390(4) . ?
C19A C20A 1.384(4) . ?
C19A C24A 1.399(4) . ?
C20A C21A 1.398(4) . ?
C21A C22A 1.388(4) . ?
C22A C23A 1.393(4) . ?
C23A C24A 1.378(4) . ?
C26A C31A 1.383(4) . ?
C26A C27A 1.402(4) . ?
C27A C28A 1.382(4) . ?
C28A C29A 1.393(4) . ?
C29A C30A 1.381(4) . ?
C29A C32A 1.504(4) . ?
C30A C31A 1.395(4) . ?
S1B O3B 1.486(2) . ?
S1B N1B 1.674(2) . ?
S1B C26B 1.794(3) . ?
O1B C6B 1.219(3) . ?
O2B C22B 1.369(3) . ?
O2B C25B 1.418(4) . ?
N1B C4B 1.483(3) . ?
N1B C1B 1.494(3) . ?
N2B C6B 1.370(3) . ?
N2B C7B 1.451(3) . ?
N2B C13B 1.452(3) . ?
C1B C19B 1.503(4) . ?
C1B C2B 1.533(4) . ?
C2B C6B 1.516(4) . ?
C2B C3B 1.522(4) . ?
C3B C5B 1.314(4) . ?
C3B C4B 1.508(4) . ?
C7B C12B 1.381(4) . ?
C7B C8B 1.383(4) . ?
C8B C9B 1.389(4) . ?
C9B C10B 1.380(4) . ?
C10B C11B 1.381(4) . ?
C11B C12B 1.382(4) . ?
C13B C18B 1.384(4) . ?
C13B C14B 1.390(4) . ?
C14B C15B 1.386(4) . ?
C15B C16B 1.382(4) . ?
C16B C17B 1.382(4) . ?
C17B C18B 1.385(4) . ?
C19B C20B 1.382(4) . ?
C19B C24B 1.401(4) . ?
C20B C21B 1.393(4) . ?
C21B C22B 1.373(4) . ?
C22B C23B 1.397(4) . ?
C23B C24B 1.376(4) . ?
C26B C27B 1.387(4) . ?
C26B C31B 1.392(4) . ?
C27B C28B 1.392(4) . ?
C28B C29B 1.400(4) . ?
C29B C30B 1.385(4) . ?
C29B C32B 1.509(4) . ?
C30B C31B 1.388(4) . ?
